data_2015723
loop_
_publ_author_name
'Werz, Daniel B.'
'Ohlbach, Frank'
'Rominger, Frank'
'Gleiter, Rolf'

_publ_section_title
;
 Bis(<i>tert</i>-butylsulfonyl)ethyne and
 1-<i>tert</i>-butylsulfinyl-2-<i>tert</i>-butylsulfonylethyne
;
_journal_coeditor_code AV3049
_journal_issue 1
_journal_name_full 'Acta Crystallographica Section C'
_journal_page_first o1
_journal_page_last o3
_journal_paper_doi 10.1107/S0108270106047834
_journal_volume 63
_journal_year 2007
_chemical_formula_iupac 'C10 H18 O3 S2'
_chemical_formula_moiety 'C10 H18 O3 S2'
_chemical_formula_sum 'C10 H18 O3 S2'
_chemical_formula_weight 250.36
_chemical_name_systematic
;
1-tert-Butylsulfonyl-2-tert-butylsulfinylethyne
;
_space_group_IT_number 14
_symmetry_cell_setting monoclinic
_symmetry_space_group_name_Hall '-P 2yn'
_symmetry_space_group_name_H-M 'P 1 21/n 1'
_atom_sites_solution_hydrogens geom
_atom_sites_solution_primary direct
_atom_sites_solution_secondary difmap
_audit_creation_method SHELXL97
_cell_angle_alpha 90.00
_cell_angle_beta 92.1090(10)
_cell_angle_gamma 90.00
_cell_formula_units_Z 2
_cell_length_a 5.7463(4)
_cell_length_b 10.7328(8)
_cell_length_c 10.5299(7)
_cell_measurement_reflns_used 1857
_cell_measurement_temperature 200(2)
_cell_volume 648.98(8)
_diffrn_measured_fraction_theta_full 0.999
_diffrn_measured_fraction_theta_max 0.999
_diffrn_reflns_theta_full 26.37
_exptl_absorpt_coefficient_mu 0.397
_exptl_absorpt_correction_T_max 0.97
_exptl_absorpt_correction_T_min 0.73
_exptl_absorpt_correction_type multi-scan
_exptl_absorpt_process_details '(Blessing, 1995)'
_exptl_crystal_colour colourless
_exptl_crystal_density_diffrn 1.281
_exptl_crystal_density_method 'not measured'
_exptl_crystal_description polyhedron
_exptl_crystal_F_000 268
_exptl_crystal_size_max 0.56
_exptl_crystal_size_mid 0.10
_exptl_crystal_size_min 0.08
_refine_diff_density_max 0.954
_refine_diff_density_min -0.798
_refine_ls_extinction_method none
_refine_ls_goodness_of_fit_ref 1.052
_refine_ls_hydrogen_treatment constr
_refine_ls_matrix_type full
_refine_ls_number_parameters 78
_refine_ls_number_reflns 1326
_refine_ls_number_restraints 1
_refine_ls_restrained_S_all 1.051
_refine_ls_R_factor_all 0.0842
_refine_ls_R_factor_gt 0.0618
_refine_ls_shift/su_max 0.000
_refine_ls_shift/su_mean 0.000
_refine_ls_structure_factor_coef Fsqd
_refine_ls_weighting_details 'calc w=1/[\s^2^(Fo^2^)+(0.0379P)^2^+1.6512P] where P=(Fo^2^+2Fc^2^)/3'
_refine_ls_weighting_scheme calc
_refine_ls_wR_factor_gt 0.1342
_refine_ls_wR_factor_ref 0.1474
_cod_data_source_file av3049.cif
_cod_data_source_block II
_cod_depositor_comments
;
The following automatic conversions were performed:
'_symmetry_cell_setting' value 'Monoclinic' changed to 'monoclinic'
according to '/home/saulius/struct/CIF-dictionaries/cif_core.dic'
dictionary named 'cif_core.dic' version 2.4.1 from 2010-06-29.

Automatic conversion script
Id: cif_fix_enum 1527 2010-12-29 10:47:43Z saulius 

The following automatic conversions were performed:

'_symmetry_cell_setting' value 'Monoclinic' changed to 'monoclinic'
according to /home/saulius/struct/CIF-dictionaries/cif_core.dic
dictionary named 'cif_core.dic' version 2.4.1 from 2010-06-29.

Automatic conversion script
Id: cif_fix_values 1715 2011-07-08 13:25:40Z adriana 
;
_cod_original_sg_symbol_H-M P21/n
_cod_database_code 2015723
_cod_database_fobs_code 2015723

loop_
_symmetry_equiv_pos_as_xyz
'x, y, z'
'-x+1/2, y+1/2, -z+1/2'
'-x, -y, -z'
'x-1/2, -y-1/2, z-1/2'

loop_
_atom_site_type_symbol
_atom_site_label
_atom_site_fract_x
_atom_site_fract_y
_atom_site_fract_z
_atom_site_U_iso_or_equiv
_atom_site_adp_type
_atom_site_calc_flag
_atom_site_refinement_flags
_atom_site_occupancy
S S1 0.22683(16) 0.40575(11) 0.12677(9) 0.0460(3) Uani d . 1
O O1 0.0685(8) 0.4894(4) 0.1539(4) 0.0518(14) Uani d P 0.655(6)
O O2 0.1454(7) 0.2938(4) 0.0639(3) 0.0721(15) Uani d P 0.845(6)
C C1 0.4347(6) 0.4747(4) 0.0335(3) 0.0403(9) Uani d . 1
C C2 0.4053(6) 0.3611(3) 0.2654(3) 0.0317(7) Uani d . 1
C C3 0.2277(6) 0.3112(4) 0.3583(3) 0.0452(10) Uani d . 1
H H3A 0.1236 0.3789 0.3824 0.068 Uiso calc R 1
H H3B 0.3099 0.2786 0.4344 0.068 Uiso calc R 1
H H3C 0.1361 0.2444 0.3173 0.068 Uiso calc R 1
C C4 0.5320(7) 0.4748(4) 0.3191(3) 0.0447(9) Uani d . 1
H H4A 0.4186 0.5402 0.3368 0.067 Uiso calc R 1
H H4B 0.6415 0.5056 0.2572 0.067 Uiso calc R 1
H H4C 0.6175 0.4521 0.3980 0.067 Uiso calc R 1
C C5 0.5740(7) 0.2610(4) 0.2263(4) 0.0485(10) Uani d . 1
H H5A 0.6604 0.2297 0.3017 0.073 Uiso calc R 1
H H5B 0.6834 0.2961 0.1667 0.073 Uiso calc R 1
H H5C 0.4875 0.1924 0.1852 0.073 Uiso calc R 1

loop_
_atom_site_aniso_label
_atom_site_aniso_U_11
_atom_site_aniso_U_22
_atom_site_aniso_U_33
_atom_site_aniso_U_12
_atom_site_aniso_U_13
_atom_site_aniso_U_23
S1 0.0359(5) 0.0718(7) 0.0301(5) -0.0125(5) -0.0010(3) 0.0149(5)
O1 0.057(3) 0.053(3) 0.046(2) 0.006(2) 0.004(2) 0.014(2)
O2 0.079(3) 0.097(3) 0.0392(19) -0.056(2) -0.0132(17) 0.0001(19)
C1 0.0385(19) 0.054(2) 0.0281(17) 0.0000(17) 0.0003(13) 0.0103(16)
C2 0.0299(16) 0.0409(19) 0.0244(15) -0.0005(14) 0.0018(12) 0.0056(14)
C3 0.037(2) 0.062(3) 0.037(2) 0.0005(18) 0.0083(16) 0.0188(18)
C4 0.048(2) 0.055(2) 0.0304(18) -0.0058(19) -0.0028(16) -0.0042(17)
C5 0.044(2) 0.045(2) 0.058(2) 0.0036(18) 0.0127(18) 0.0033(19)

loop_
_atom_type_symbol
_atom_type_description
_atom_type_scat_dispersion_real
_atom_type_scat_dispersion_imag
_atom_type_scat_source
C C 0.0033 0.0016 'International Tables Vol C Tables 4.2.6.8 and 6.1.1.4'
H H 0.0000 0.0000 'International Tables Vol C Tables 4.2.6.8 and 6.1.1.4'
O O 0.0106 0.0060 'International Tables Vol C Tables 4.2.6.8 and 6.1.1.4'
S S 0.1246 0.1234 'International Tables Vol C Tables 4.2.6.8 and 6.1.1.4'

loop_
_geom_angle_atom_site_label_1
_geom_angle_atom_site_label_2
_geom_angle_atom_site_label_3
_geom_angle_site_symmetry_1
_geom_angle
O1 S1 O2 . 116.9(3)
O1 S1 C1 . 109.1(2)
O2 S1 C1 . 108.2(2)
O1 S1 C2 . 112.3(2)
O2 S1 C2 . 108.3(2)
C1 S1 C2 . 100.77(16)
C1 C1 S1 3_665 176.0(5)
C5 C2 C4 . 111.6(3)
C5 C2 C3 . 111.9(3)
C4 C2 C3 . 111.3(3)
C5 C2 S1 . 108.5(3)
C4 C2 S1 . 109.6(2)
C3 C2 S1 . 103.6(2)
C2 C3 H3A . 109.5
C2 C3 H3B . 109.5
H3A C3 H3B . 109.5
C2 C3 H3C . 109.5
H3A C3 H3C . 109.5
H3B C3 H3C . 109.5
C2 C4 H4A . 109.5
C2 C4 H4B . 109.5
H4A C4 H4B . 109.5
C2 C4 H4C . 109.5
H4A C4 H4C . 109.5
H4B C4 H4C . 109.5
C2 C5 H5A . 109.5
C2 C5 H5B . 109.5
H5A C5 H5B . 109.5
C2 C5 H5C . 109.5
H5A C5 H5C . 109.5
H5B C5 H5C . 109.5

loop_
_geom_bond_atom_site_label_1
_geom_bond_atom_site_label_2
_geom_bond_site_symmetry_2
_geom_bond_distance
S1 O1 . 1.317(4)
S1 O2 . 1.441(4)
S1 C1 . 1.739(4)
S1 C2 . 1.818(3)
C1 C1 3_665 1.182(7)
C2 C5 . 1.514(5)
C2 C4 . 1.520(5)
C2 C3 . 1.535(4)
C3 H3A . 0.9800
C3 H3B . 0.9800
C3 H3C . 0.9800
C4 H4A . 0.9800
C4 H4B . 0.9800
C4 H4C . 0.9800
C5 H5A . 0.9800
C5 H5B . 0.9800
C5 H5C . 0.9800
